data_7062175
loop_
_publ_author_name
'Xu, Ran'
'Lun, Meng-Meng'
'Zhang, Tie'
'Li, Jie'
'Zou, Ke'
'Zhang, Yi'
'Fu, Da-Wei'
'Guo, Qiang'

_publ_section_title
;
 Dual dielectric-responsive hybrid materials with fluorescent properties
;
_journal_issue 5
_journal_name_full 'New Journal of Chemistry'
_journal_page_first 2405
_journal_page_last 2411
_journal_paper_doi 10.1039/D2NJ04939B
_journal_volume 47
_journal_year 2023
_chemical_formula_moiety 'Br1.101 Cl2.899 Mn, 6(C6 H15 Br N), 2(Br1.921 Cl2.079 Mn)'
_chemical_formula_sum 'C36 H90 Br10.94 Cl7.06 Mn3 N6'
_chemical_formula_weight 1896.45
_space_group_crystal_system monoclinic
_space_group_IT_number 13
_space_group_name_Hall '-P 2yc'
_space_group_name_H-M_alt 'P 1 2/c 1'
_atom_sites_solution_hydrogens mixed
_atom_sites_solution_primary iterative
_audit_creation_date 2022-11-26
_audit_creation_method
;
Olex2 1.5
(compiled 2022.04.07 svn.rca3783a0 for OlexSys, GUI svn.r6498)
;
_audit_update_record
;
2022-11-28 deposited with the CCDC.	2022-12-19 downloaded from the CCDC.
;
_cell_angle_alpha 90
_cell_angle_beta 91.605(4)
_cell_angle_gamma 90
_cell_formula_units_Z 2
_cell_length_a 23.6709(12)
_cell_length_b 9.4002(4)
_cell_length_c 15.9372(7)
_cell_measurement_reflns_used 6704
_cell_measurement_temperature 374.98(10)
_cell_measurement_theta_max 25.9840
_cell_measurement_theta_min 2.1610
_cell_volume 3544.8(3)
_computing_cell_refinement 'CrysAlisPro 1.171.42.63a (Rigaku OD, 2022)'
_computing_data_collection 'CrysAlisPro 1.171.42.63a (Rigaku OD, 2022)'
_computing_data_reduction 'CrysAlisPro 1.171.42.63a (Rigaku OD, 2022)'
_computing_molecular_graphics 'Olex2 1.5 (Dolomanov et al., 2009)'
_computing_publication_material 'Olex2 1.5 (Dolomanov et al., 2009)'
_computing_structure_refinement 'SHELXL 2018/3 (Sheldrick, 2015)'
_computing_structure_solution 'olex2.solve 1.5 (Bourhis et al., 2015)'
_diffrn_ambient_environment air
_diffrn_ambient_temperature 374.98(10)
_diffrn_detector 'Hybrid Pixel Array Detector'
_diffrn_detector_area_resol_mean 10.0000
_diffrn_detector_type HyPix
_diffrn_measured_fraction_theta_full 1.000
_diffrn_measured_fraction_theta_max 0.812
_diffrn_measurement_details
;
List of Runs (angles in degrees, time in seconds):

  # Type    Start    End  Width  t~exp~   \w     \q     \k     \f   Frames
#--------------------------------------------------------------------------
  1  \w     18.00  60.00   0.50    4.00    --   -5.65  53.00 143.00   84
  2  \w    -78.00   4.00   0.50    4.00    --   -5.65 -53.00  -0.00  164
  3  \w    -10.00  37.00   0.50    4.00    --    4.87 -99.00  90.00   94
  4  \w     -3.00  37.00   0.50    4.00    --    4.87 -99.00 -30.00   80
  5  \w    -17.00   8.00   0.50    4.00    --    4.87 -99.00 -90.00   50
  6  \w    -17.00  37.00   0.50    4.00    --    4.87 -99.00-150.00  108
;
_diffrn_measurement_device 'four-circle diffractometer'
_diffrn_measurement_device_type 'XtaLAB Synergy R, DW system, HyPix'
_diffrn_measurement_method '\w scans'
_diffrn_orient_matrix_type 'CrysAlisPro convention (1999,Acta A55,543-557)'
_diffrn_orient_matrix_UB_11 -0.0281767000
_diffrn_orient_matrix_UB_12 -0.0149134000
_diffrn_orient_matrix_UB_13 -0.0135758000
_diffrn_orient_matrix_UB_21 -0.0030839000
_diffrn_orient_matrix_UB_22 -0.0461587000
_diffrn_orient_matrix_UB_23 0.0347615000
_diffrn_orient_matrix_UB_31 -0.0097672000
_diffrn_orient_matrix_UB_32 0.0577980000
_diffrn_orient_matrix_UB_33 0.0242739000
_diffrn_radiation_monochromator mirror
_diffrn_radiation_probe x-ray
_diffrn_radiation_type 'Mo K\a'
_diffrn_radiation_wavelength 0.71073
_diffrn_reflns_av_R_equivalents 0.0493
_diffrn_reflns_av_unetI/netI 0.0638
_diffrn_reflns_Laue_measured_fraction_full 1.000
_diffrn_reflns_Laue_measured_fraction_max 0.812
_diffrn_reflns_limit_h_max 30
_diffrn_reflns_limit_h_min -33
_diffrn_reflns_limit_k_max 13
_diffrn_reflns_limit_k_min -11
_diffrn_reflns_limit_l_max 22
_diffrn_reflns_limit_l_min -19
_diffrn_reflns_number 35465
_diffrn_reflns_point_group_measured_fraction_full 1.000
_diffrn_reflns_point_group_measured_fraction_max 0.812
_diffrn_reflns_theta_full 25.242
_diffrn_reflns_theta_max 30.839
_diffrn_reflns_theta_min 1.721
_diffrn_source 'Rotating-anode X-ray tube'
_diffrn_source_type 'Rigaku (Mo) X-ray Source'
_exptl_absorpt_coefficient_mu 6.987
_exptl_absorpt_correction_T_max 0.933
_exptl_absorpt_correction_T_min 0.920
_exptl_absorpt_correction_type multi-scan
_exptl_absorpt_process_details
;
CrysAlisPro 1.171.42.63a (Rigaku Oxford Diffraction, 2022)
Empirical absorption correction using spherical harmonics,
implemented in SCALE3 ABSPACK scaling algorithm.
;
_exptl_crystal_colour colourless
_exptl_crystal_density_diffrn 1.777
_exptl_crystal_description block
_exptl_crystal_F_000 1852
_exptl_crystal_size_max 0.06
_exptl_crystal_size_mid 0.01
_exptl_crystal_size_min 0.01
_refine_diff_density_max 1.343
_refine_diff_density_min -0.707
_refine_diff_density_rms 0.080
_refine_ls_extinction_method none
_refine_ls_goodness_of_fit_ref 1.025
_refine_ls_hydrogen_treatment constr
_refine_ls_matrix_type full
_refine_ls_number_parameters 385
_refine_ls_number_reflns 9063
_refine_ls_number_restraints 374
_refine_ls_restrained_S_all 1.247
_refine_ls_R_factor_all 0.1551
_refine_ls_R_factor_gt 0.0562
_refine_ls_shift/su_max 0.001
_refine_ls_shift/su_mean 0.000
_refine_ls_structure_factor_coef Fsqd
_refine_ls_weighting_details 'w=1/[\s^2^(Fo^2^)+(0.0782P)^2^+2.5110P] where P=(Fo^2^+2Fc^2^)/3'
_refine_ls_weighting_scheme calc
_refine_ls_wR_factor_gt 0.1443
_refine_ls_wR_factor_ref 0.1791
_reflns_Friedel_coverage 0.000
_reflns_number_gt 3956
_reflns_number_total 9063
_reflns_threshold_expression 'I > 2\s(I)'
_cod_data_source_file d2nj04939b2.cif
_cod_data_source_block xr_2_2_375k_auto
_cod_depositor_comments 'Adding full bibliography for 7062174--7062175.cif.'
_cod_database_code 7062175
_shelx_shelxl_version_number 2018/3
_shelx_space_group_comment
;
The symmetry employed for this shelxl refinement is uniquely defined
by the following loop, which should always be used as a source of
symmetry information in preference to the above space-group names.
They are only intended as comments.
;
_olex2_refinement_description
;
1. Fixed Uiso
 At 1.2 times of:
  All C(H,H) groups
 At 1.5 times of:
  All C(H,H,H) groups
2. Shared sites
{Cl5, Br5}
{Cl3, Br3}
{Cl4, Br4}
{Cl6, Br6}
{Cl2, Br2}
{Cl1, Br1}
3. Restrained distances
 N1-C1 = N4-C17 = N4-C15 = N4-C19 = N4-C21
 1.47 with sigma of 0.01
 C24-C23 = C23-C21
 1.54 with sigma of 0.01
 Br10-C24
 1.95 with sigma of 0.01
 C15-C17
 2.55 with sigma of 0.02
 C17-C21
 2.5 with sigma of 0.02
 C17-C19
 2.55 with sigma of 0.02
 C19-C21
 2.5 with sigma of 0.02
 N4-C15 \\sim N3-C14 \\sim N4-C19 \\sim N3-C18 \\sim N4-C17 \\sim N3-C16 \\sim
N4-C21 \\sim N3-C20 \\sim C21-
 C23 \\sim C20-C22 \\sim C23-C24 \\sim C22-C25 \\sim Br10-C24 \\sim Br8-C25
 with sigma of 0.02
 N1-C3 \\sim N1-C4
 with sigma of 0.02
4. Uiso/Uaniso restraints and constraints
C23 \\sim Br10 \\sim C24 \\sim C21 \\sim N4 \\sim C15 \\sim C19 \\sim C17 \\sim
C20 \\sim C14 \\sim N3 \\sim C18 \\sim C16 \\sim C22 \\sim C25 \\sim Br8:
within 2A with sigma of 0.01 and sigma for terminal atoms of 0.02 within 2A
C1 \\sim Br9 \\sim C7 \\sim C6 \\sim C5 \\sim N1 \\sim C4 \\sim C3 \\sim C2:
within 2A with sigma of 0.01 and sigma for terminal atoms of 0.02 within 2A
Uanis(Cl5) = Uanis(Br5)
Uanis(Cl2) = Uanis(Br2)
Uanis(Cl6) = Uanis(Br6)
Uanis(Cl3) = Uanis(Br3)
Uanis(Cl1) = Uanis(Br1)
Uanis(Cl4) = Uanis(Br4)
5. Others
 Sof(Br1)=1-FVAR(1)
 Sof(Cl1)=FVAR(1)
 Sof(C3)=Sof(H3A)=Sof(H3B)=Sof(H3C)=1-FVAR(2)
 Sof(C4)=Sof(H4A)=Sof(H4B)=Sof(H4C)=FVAR(2)
 Sof(Br10)=Sof(N4)=Sof(C15)=Sof(H15A)=Sof(H15B)=Sof(H15C)=Sof(C21)=Sof(H21A)=
 Sof(H21B)=Sof(C19)=Sof(H19A)=Sof(H19B)=Sof(H19C)=Sof(C17)=Sof(H17A)=Sof(H17B)=
 Sof(H17C)=Sof(C23)=Sof(H23A)=Sof(H23B)=Sof(C24)=Sof(H24A)=Sof(H24B)=1-FVAR(3)
 Sof(C14)=Sof(H14A)=Sof(H14B)=Sof(H14C)=Sof(Br8)=Sof(C25)=Sof(H25A)=Sof(H25B)=
 Sof(C22)=Sof(H22A)=Sof(H22B)=Sof(C20)=Sof(H20A)=Sof(H20B)=Sof(N3)=Sof(C18)=
 Sof(H18A)=Sof(H18B)=Sof(H18C)=Sof(C16)=Sof(H16A)=Sof(H16B)=Sof(H16C)=FVAR(3)
 Sof(Br2)=1-FVAR(4)
 Sof(Cl2)=FVAR(4)
 Sof(Br4)=1-FVAR(5)
 Sof(Cl4)=FVAR(5)
 Sof(Br5)=1-FVAR(6)
 Sof(Cl5)=FVAR(6)
 Sof(Br6)=1-FVAR(7)
 Sof(Cl6)=FVAR(7)
 Sof(Br3)=1-FVAR(8)
 Sof(Cl3)=FVAR(8)
6.a Riding coordinates:
 C15(H15A,H15B,H15C), C17(H17A,H17B,H17C)
6.b Secondary CH2 refined with riding coordinates:
 C5(H5A,H5B), C11(H11A,H11B), C6(H6A,H6B), C12(H12A,H12B), C13(H13A,H13B),
 C7(H7A,H7B), C21(H21A,H21B), C23(H23A,H23B), C24(H24A,H24B), C25(H25A,H25B),
 C22(H22A,H22B), C20(H20A,H20B)
6.c Idealised Me refined as rotating group:
 C9(H9A,H9B,H9C), C8(H8A,H8B,H8C), C10(H10A,H10B,H10C), C2(H2A,H2B,H2C),
 C19(H19A,H19B,H19C), C1(H1A,H1B,H1C), C3(H3A,H3B,H3C), C4(H4A,H4B,H4C),
 C14(H14A,H14B,H14C), C18(H18A,H18B,H18C), C16(H16A,H16B,H16C)
;
_olex2_submission_special_instructions 'No special instructions were received'
_oxdiff_exptl_absorpt_empirical_details
;
Empirical correction (ABSPACK) includes:
- Absorption correction using spherical harmonics
- Frame scaling
;
_oxdiff_exptl_absorpt_empirical_full_max 2.120
_oxdiff_exptl_absorpt_empirical_full_min 0.634

loop_
_space_group_symop_operation_xyz
'x, y, z'
'-x, y, -z+1/2'
'-x, -y, -z'
'x, -y, z-1/2'

loop_
_atom_site_label
_atom_site_type_symbol
_atom_site_fract_x
_atom_site_fract_y
_atom_site_fract_z
_atom_site_U_iso_or_equiv
_atom_site_adp_type
_atom_site_occupancy
_atom_site_site_symmetry_order
_atom_site_calc_flag
_atom_site_refinement_flags_posn
_atom_site_refinement_flags_adp
_atom_site_refinement_flags_occupancy
_atom_site_disorder_assembly
_atom_site_disorder_group
Mn1 Mn 0.500000 0.73916(11) 0.750000 0.0539(3) Uani 1 2 d S T P . .
Br7 Br 0.58253(4) 0.94728(8) 0.38276(6) 0.1061(3) Uani 1 1 d . . . . .
Mn2 Mn 0.16567(4) 0.78365(9) 0.45187(5) 0.0598(3) Uani 1 1 d . . . . .
Br9 Br 0.28956(4) 0.65083(9) 0.08737(6) 0.1125(3) Uani 1 1 d . U . . .
Cl4 Cl 0.22794(5) 0.97149(11) 0.51057(6) 0.0875(5) Uani 0.509(5) 1 d . . P A 1
Cl3 Cl 0.22447(5) 0.63758(11) 0.36435(8) 0.1041(6) Uani 0.429(5) 1 d . . P A 1
Cl5 Cl 0.12278(5) 0.66439(12) 0.56948(7) 0.0984(6) Uani 0.517(5) 1 d . . P A 1
Cl2 Cl 0.44454(5) 0.58662(12) 0.65706(7) 0.0828(6) Uani 0.703(5) 1 d . . P B 1
Cl1 Cl 0.57001(5) 0.86118(13) 0.67122(8) 0.0803(6) Uani 0.747(5) 1 d . . P B 1
Cl6 Cl 0.09267(5) 0.89940(14) 0.36661(8) 0.0943(6) Uani 0.623(5) 1 d . . P A 1
Br10 Br 0.0547(5) 0.3410(17) 0.3067(6) 0.166(4) Uani 0.154(5) 1 d D U P C 2
N2 N 0.4057(2) 0.7016(5) 0.3856(3) 0.0620(12) Uani 1 1 d . . . . .
N1 N 0.2560(2) 0.1782(5) 0.2701(3) 0.0730(13) Uani 1 1 d D U . . .
N4 N 0.0924(14) 0.244(4) 0.612(2) 0.083(3) Uani 0.154(5) 1 d D U P C 2
C9 C 0.3750(3) 0.8031(6) 0.4400(4) 0.0784(18) Uani 1 1 d . . . . .
H9A H 0.335175 0.784064 0.435837 0.118 Uiso 1 1 calc R U . . .
H9B H 0.382114 0.898703 0.422071 0.118 Uiso 1 1 calc R U . . .
H9C H 0.387984 0.791709 0.497264 0.118 Uiso 1 1 calc R U . . .
C8 C 0.3981(3) 0.5541(6) 0.4168(4) 0.087(2) Uani 1 1 d . . . . .
H8A H 0.415105 0.545458 0.471971 0.131 Uiso 1 1 calc R U . . .
H8B H 0.415700 0.488468 0.379556 0.131 Uiso 1 1 calc R U . . .
H8C H 0.358449 0.532963 0.419154 0.131 Uiso 1 1 calc R U . . .
C5 C 0.2832(3) 0.2483(7) 0.1963(4) 0.0806(17) Uani 1 1 d . U . . .
H5A H 0.323769 0.235760 0.202232 0.097 Uiso 1 1 calc R U . . .
H5B H 0.270777 0.198718 0.145656 0.097 Uiso 1 1 calc R U . . .
C11 C 0.4675(3) 0.7458(7) 0.3763(4) 0.0762(17) Uani 1 1 d . . . . .
H11A H 0.486240 0.674649 0.342846 0.091 Uiso 1 1 calc R U . . .
H11B H 0.468458 0.834906 0.345645 0.091 Uiso 1 1 calc R U . . .
C6 C 0.2712(3) 0.4034(7) 0.1847(4) 0.0872(18) Uani 1 1 d . U . . .
H6A H 0.230971 0.420604 0.188311 0.105 Uiso 1 1 calc R U . . .
H6B H 0.290524 0.457463 0.228689 0.105 Uiso 1 1 calc R U . . .
C10 C 0.3792(3) 0.7107(8) 0.2988(4) 0.091(2) Uani 1 1 d . . . . .
H10A H 0.340676 0.679263 0.300168 0.137 Uiso 1 1 calc R U . . .
H10B H 0.399788 0.651213 0.261398 0.137 Uiso 1 1 calc R U . . .
H10C H 0.380362 0.807370 0.279577 0.137 Uiso 1 1 calc R U . . .
C12 C 0.4999(3) 0.7635(9) 0.4566(4) 0.092(2) Uani 1 1 d . . . . .
H12A H 0.493824 0.681143 0.491933 0.111 Uiso 1 1 calc R U . . .
H12B H 0.486004 0.846586 0.485754 0.111 Uiso 1 1 calc R U . . .
C13 C 0.5629(3) 0.7807(7) 0.4427(5) 0.0844(19) Uani 1 1 d . . . . .
H13A H 0.576053 0.698376 0.412198 0.101 Uiso 1 1 calc R U . . .
H13B H 0.582544 0.781952 0.496865 0.101 Uiso 1 1 calc R U . . .
C7 C 0.2910(3) 0.4499(7) 0.1013(5) 0.0914(19) Uani 1 1 d . U . . .
H7A H 0.267265 0.406568 0.057764 0.110 Uiso 1 1 calc R U . . .
H7B H 0.329312 0.416132 0.094292 0.110 Uiso 1 1 calc R U . . .
C15 C 0.076(3) 0.102(4) 0.646(4) 0.083(7) Uani 0.154(5) 1 d D U P C 2
H15A H 0.102909 0.031932 0.631226 0.124 Uiso 0.154(5) 1 d R U P C 2
H15B H 0.039139 0.076142 0.623056 0.124 Uiso 0.154(5) 1 d R U P C 2
H15C H 0.073849 0.107962 0.706166 0.124 Uiso 0.154(5) 1 d R U P C 2
C2 C 0.2784(4) 0.2417(8) 0.3511(4) 0.102(2) Uani 1 1 d . U . . .
H2A H 0.318896 0.235744 0.353113 0.152 Uiso 1 1 calc R U . . .
H2B H 0.263484 0.190156 0.397547 0.152 Uiso 1 1 calc R U . . .
H2C H 0.267086 0.339534 0.354288 0.152 Uiso 1 1 calc R U . . .
C21 C 0.0607(18) 0.288(5) 0.5327(19) 0.090(3) Uani 0.154(5) 1 d D U P C 2
H21A H 0.070296 0.385665 0.520819 0.108 Uiso 0.154(5) 1 calc R U P C 2
H21B H 0.020607 0.285073 0.543923 0.108 Uiso 0.154(5) 1 calc R U P C 2
C19 C 0.0674(19) 0.315(6) 0.687(2) 0.081(6) Uani 0.154(5) 1 d D U P C 2
H19A H 0.029792 0.279459 0.694314 0.122 Uiso 0.154(5) 1 calc R U P C 2
H19B H 0.066087 0.415729 0.678166 0.122 Uiso 0.154(5) 1 calc R U P C 2
H19C H 0.090301 0.293970 0.735969 0.122 Uiso 0.154(5) 1 calc R U P C 2
C1 C 0.2728(4) 0.0262(6) 0.2696(5) 0.106(2) Uani 1 1 d D U . . .
H1A H 0.258898 -0.017628 0.218647 0.160 Uiso 1 1 calc R U . . .
H1B H 0.256988 -0.021256 0.316869 0.160 Uiso 1 1 calc R U . . .
H1C H 0.313210 0.019066 0.272918 0.160 Uiso 1 1 calc R U . . .
C17 C 0.1550(14) 0.267(6) 0.605(3) 0.086(6) Uani 0.154(5) 1 d D U P C 2
H17A H 0.176620 0.259522 0.656279 0.129 Uiso 0.154(5) 1 d R U P C 2
H17B H 0.171540 0.207922 0.562839 0.129 Uiso 0.154(5) 1 d R U P C 2
H17C H 0.155020 0.364302 0.585909 0.129 Uiso 0.154(5) 1 d R U P C 2
C23 C 0.070(2) 0.200(5) 0.452(2) 0.103(3) Uani 0.154(5) 1 d D U P C 2
H23A H 0.069188 0.098633 0.464925 0.123 Uiso 0.154(5) 1 calc R U P C 2
H23B H 0.106658 0.222138 0.429418 0.123 Uiso 0.154(5) 1 calc R U P C 2
C3 C 0.1926(5) 0.172(2) 0.2492(17) 0.090(5) Uani 0.59(4) 1 d D U P D 2
H3A H 0.176049 0.263618 0.258781 0.135 Uiso 0.59(4) 1 calc R U P D 2
H3B H 0.175189 0.102548 0.284212 0.135 Uiso 0.59(4) 1 calc R U P D 2
H3C H 0.186774 0.146050 0.191304 0.135 Uiso 0.59(4) 1 calc R U P D 2
C24 C 0.0220(18) 0.240(7) 0.389(3) 0.109(4) Uani 0.154(5) 1 d D U P C 2
H24A H -0.006314 0.296590 0.416759 0.131 Uiso 0.154(5) 1 calc R U P C 2
H24B H 0.004043 0.154787 0.366691 0.131 Uiso 0.154(5) 1 calc R U P C 2
Br5 Br 0.12278(5) 0.66439(12) 0.56948(7) 0.0984(6) Uani 0.483(5) 1 d . . P A 2
Br3 Br 0.22447(5) 0.63758(11) 0.36435(8) 0.1041(6) Uani 0.571(5) 1 d . . P A 2
Br4 Br 0.22794(5) 0.97149(11) 0.51057(6) 0.0875(5) Uani 0.491(5) 1 d . . P A 2
Br6 Br 0.09267(5) 0.89940(14) 0.36661(8) 0.0943(6) Uani 0.377(5) 1 d . . P A 2
Br2 Br 0.44454(5) 0.58662(12) 0.65706(7) 0.0828(6) Uani 0.297(5) 1 d . . P B 2
Br1 Br 0.57001(5) 0.86118(13) 0.67122(8) 0.0803(6) Uani 0.253(5) 1 d . . P B 2
C4 C 0.1950(8) 0.216(3) 0.291(3) 0.094(6) Uani 0.41(4) 1 d D U P D 1
H4A H 0.194567 0.302566 0.322572 0.141 Uiso 0.41(4) 1 calc R U P D 1
H4B H 0.179082 0.140433 0.323357 0.141 Uiso 0.41(4) 1 calc R U P D 1
H4C H 0.173110 0.227705 0.239757 0.141 Uiso 0.41(4) 1 calc R U P D 1
C14 C 0.0730(5) 0.0685(9) 0.6207(6) 0.090(3) Uani 0.846(5) 1 d D U P C 1
H14A H 0.036170 0.050351 0.596385 0.135 Uiso 0.846(5) 1 calc R U P C 1
H14B H 0.073102 0.047060 0.679564 0.135 Uiso 0.846(5) 1 calc R U P C 1
H14C H 0.100321 0.009643 0.593773 0.135 Uiso 0.846(5) 1 calc R U P C 1
Br8 Br 0.07357(8) 0.4336(2) 0.34230(13) 0.1357(8) Uani 0.846(5) 1 d D U P C 1
C25 C 0.0386(5) 0.2816(12) 0.3774(7) 0.120(3) Uani 0.846(5) 1 d D U P C 1
H25A H 0.001389 0.279974 0.350480 0.144 Uiso 0.846(5) 1 calc R U P C 1
H25B H 0.058924 0.199271 0.357260 0.144 Uiso 0.846(5) 1 calc R U P C 1
C22 C 0.0308(4) 0.2616(11) 0.4748(5) 0.103(2) Uani 0.846(5) 1 d D U P C 1
H22A H 0.009403 0.340066 0.497279 0.124 Uiso 0.846(5) 1 calc R U P C 1
H22B H 0.010945 0.173602 0.485749 0.124 Uiso 0.846(5) 1 calc R U P C 1
C20 C 0.0907(3) 0.2576(10) 0.5149(5) 0.0850(19) Uani 0.846(5) 1 d D U P C 1
H20A H 0.113160 0.186539 0.486862 0.102 Uiso 0.846(5) 1 calc R U P C 1
H20B H 0.108778 0.349284 0.508092 0.102 Uiso 0.846(5) 1 calc R U P C 1
N3 N 0.0879(3) 0.2216(7) 0.6086(5) 0.0731(16) Uani 0.846(5) 1 d D U P C 1
C18 C 0.0495(4) 0.3209(11) 0.6542(6) 0.086(2) Uani 0.846(5) 1 d D U P C 1
H18A H 0.011903 0.314051 0.630299 0.129 Uiso 0.846(5) 1 calc R U P C 1
H18B H 0.062928 0.416735 0.648813 0.129 Uiso 0.846(5) 1 calc R U P C 1
H18C H 0.049133 0.295274 0.712457 0.129 Uiso 0.846(5) 1 calc R U P C 1
C16 C 0.1470(4) 0.2454(12) 0.6456(6) 0.096(3) Uani 0.846(5) 1 d D U P C 1
H16A H 0.157816 0.342724 0.637439 0.143 Uiso 0.846(5) 1 calc R U P C 1
H16B H 0.173164 0.184019 0.618227 0.143 Uiso 0.846(5) 1 calc R U P C 1
H16C H 0.147404 0.224422 0.704592 0.143 Uiso 0.846(5) 1 calc R U P C 1

loop_
_atom_site_aniso_label
_atom_site_aniso_U_11
_atom_site_aniso_U_22
_atom_site_aniso_U_33
_atom_site_aniso_U_23
_atom_site_aniso_U_13
_atom_site_aniso_U_12
Mn1 0.0526(7) 0.0518(6) 0.0576(7) 0.000 0.0081(5) 0.000
Br7 0.1132(7) 0.0883(5) 0.1187(7) -0.0130(4) 0.0338(5) -0.0130(4)
Mn2 0.0592(5) 0.0590(5) 0.0615(5) -0.0015(4) 0.0069(4) 0.0027(4)
Br9 0.1005(6) 0.1038(6) 0.1345(7) 0.0299(5) 0.0249(5) -0.0046(5)
Cl4 0.1046(9) 0.0761(7) 0.0816(7) -0.0014(5) -0.0004(6) -0.0164(5)
Cl3 0.0907(8) 0.1025(8) 0.1203(10) -0.0350(6) 0.0255(6) 0.0148(6)
Cl5 0.1052(10) 0.1005(9) 0.0902(8) 0.0163(6) 0.0171(6) -0.0235(6)
Cl2 0.0913(10) 0.0782(8) 0.0784(8) -0.0150(6) -0.0062(6) -0.0178(6)
Cl1 0.0737(9) 0.0823(9) 0.0860(9) 0.0117(6) 0.0190(6) -0.0154(6)
Cl6 0.0810(9) 0.1018(9) 0.0992(10) 0.0106(7) -0.0149(6) 0.0130(6)
Br10 0.198(7) 0.190(9) 0.110(5) 0.013(6) -0.023(5) 0.002(7)
N2 0.065(3) 0.059(3) 0.062(3) 0.000(2) 0.014(2) -0.001(2)
N1 0.073(3) 0.072(3) 0.074(3) 0.007(2) 0.008(3) -0.002(2)
N4 0.080(5) 0.086(5) 0.085(5) -0.004(5) 0.006(5) -0.001(5)
C9 0.079(4) 0.072(4) 0.086(4) -0.014(3) 0.021(4) 0.005(3)
C8 0.118(6) 0.062(4) 0.083(4) 0.009(3) 0.010(4) 0.000(4)
C5 0.086(4) 0.077(4) 0.079(4) -0.007(3) 0.008(3) -0.005(3)
C11 0.071(4) 0.079(4) 0.079(4) 0.000(3) 0.013(4) 0.010(3)
C6 0.090(4) 0.084(4) 0.088(4) -0.001(3) 0.015(3) -0.007(3)
C10 0.109(6) 0.108(5) 0.057(4) 0.005(4) 0.003(4) 0.001(4)
C12 0.090(5) 0.117(6) 0.070(4) -0.003(4) 0.006(4) -0.002(4)
C13 0.073(4) 0.093(5) 0.088(5) -0.004(4) 0.004(4) -0.006(4)
C7 0.083(4) 0.103(5) 0.089(4) 0.001(4) 0.013(4) -0.008(4)
C15 0.090(11) 0.069(12) 0.090(12) -0.013(11) -0.001(11) 0.005(11)
C2 0.139(7) 0.092(5) 0.074(4) -0.004(4) 0.010(5) 0.002(5)
C21 0.087(5) 0.095(5) 0.088(5) -0.001(5) 0.005(5) -0.002(5)
C19 0.081(12) 0.082(11) 0.081(12) -0.006(11) 0.008(11) 0.005(11)
C1 0.128(6) 0.075(5) 0.116(6) -0.003(4) -0.007(5) 0.006(4)
C17 0.078(11) 0.095(11) 0.086(12) -0.008(12) 0.007(11) -0.005(11)
C23 0.102(6) 0.109(6) 0.097(6) 0.007(5) 0.003(5) -0.001(5)
C3 0.069(7) 0.103(10) 0.098(11) 0.018(8) 0.009(7) -0.003(6)
C24 0.113(7) 0.116(7) 0.099(6) 0.012(6) 0.003(6) -0.008(6)
Br5 0.1052(10) 0.1005(9) 0.0902(8) 0.0163(6) 0.0171(6) -0.0235(6)
Br3 0.0907(8) 0.1025(8) 0.1203(10) -0.0350(6) 0.0255(6) 0.0148(6)
Br4 0.1046(9) 0.0761(7) 0.0816(7) -0.0014(5) -0.0004(6) -0.0164(5)
Br6 0.0810(9) 0.1018(9) 0.0992(10) 0.0106(7) -0.0149(6) 0.0130(6)
Br2 0.0913(10) 0.0782(8) 0.0784(8) -0.0150(6) -0.0062(6) -0.0178(6)
Br1 0.0737(9) 0.0823(9) 0.0860(9) 0.0117(6) 0.0190(6) -0.0154(6)
C4 0.068(9) 0.108(12) 0.105(14) 0.013(11) -0.004(10) -0.005(9)
C14 0.107(6) 0.069(5) 0.095(7) 0.000(5) -0.003(5) -0.001(5)
Br8 0.1502(13) 0.1305(13) 0.1271(13) 0.0407(10) 0.0170(9) 0.0199(10)
C25 0.129(6) 0.125(6) 0.107(5) 0.016(5) 0.003(5) -0.002(5)
C22 0.099(5) 0.113(5) 0.098(4) 0.008(4) 0.001(4) -0.003(4)
C20 0.075(4) 0.096(4) 0.085(4) -0.003(3) 0.011(3) 0.002(3)
N3 0.070(3) 0.072(4) 0.078(3) -0.005(3) 0.009(3) -0.003(3)
C18 0.090(6) 0.087(5) 0.082(5) -0.013(5) 0.011(4) 0.012(5)
C16 0.068(5) 0.119(6) 0.100(6) -0.009(6) 0.007(5) -0.013(5)

loop_
_atom_type_symbol
_atom_type_description
_atom_type_scat_dispersion_real
_atom_type_scat_dispersion_imag
_atom_type_scat_source
C C 0.0033 0.0016 'International Tables Vol C Tables 4.2.6.8 and 6.1.1.4'
H H 0.0000 0.0000 'International Tables Vol C Tables 4.2.6.8 and 6.1.1.4'
Br Br -0.2901 2.4595 'International Tables Vol C Tables 4.2.6.8 and 6.1.1.4'
Cl Cl 0.1484 0.1585 'International Tables Vol C Tables 4.2.6.8 and 6.1.1.4'
Mn Mn 0.3368 0.7283 'International Tables Vol C Tables 4.2.6.8 and 6.1.1.4'
N N 0.0061 0.0033 'International Tables Vol C Tables 4.2.6.8 and 6.1.1.4'

loop_
_geom_angle_atom_site_label_1
_geom_angle_atom_site_label_2
_geom_angle_atom_site_label_3
_geom_angle
_geom_angle_site_symmetry_1
_geom_angle_site_symmetry_3
_geom_angle_publ_flag
Cl2 Mn1 Cl2 107.39(7) . 2_656 ?
Cl1 Mn1 Cl2 109.49(4) . . ?
Cl1 Mn1 Cl2 109.49(4) 2_656 2_656 ?
Cl1 Mn1 Cl2 103.45(4) . 2_656 ?
Cl1 Mn1 Cl2 103.45(4) 2_656 . ?
Cl1 Mn1 Cl1 122.87(8) 2_656 . ?
Br1 Mn1 Br2 109.49(4) . . ?
Cl3 Mn2 Cl4 106.08(5) . . ?
Cl3 Mn2 Cl5 116.20(5) . . ?
Cl3 Mn2 Cl6 110.07(5) . . ?
Cl5 Mn2 Cl4 107.20(5) . . ?
Cl6 Mn2 Cl4 107.45(5) . . ?
Cl6 Mn2 Cl5 109.42(5) . . ?
Br5 Mn2 Br4 107.20(5) . . ?
Br3 Mn2 Br5 116.20(5) . . ?
Br3 Mn2 Br4 106.08(5) . . ?
Br3 Mn2 Br6 110.07(5) . . ?
Br6 Mn2 Br5 109.42(5) . . ?
Br6 Mn2 Br4 107.45(5) . . ?
C9 N2 C11 111.4(5) . . ?
C9 N2 C10 107.6(5) . . ?
C8 N2 C9 109.7(5) . . ?
C8 N2 C11 114.2(5) . . ?
C8 N2 C10 108.0(5) . . ?
C10 N2 C11 105.6(5) . . ?
C5 N1 C3 106.5(9) . . ?
C5 N1 C4 119.6(12) . . ?
C2 N1 C5 110.4(5) . . ?
C2 N1 C3 121.5(12) . . ?
C2 N1 C4 92.0(17) . . ?
C1 N1 C5 107.2(5) . . ?
C1 N1 C2 107.4(5) . . ?
C1 N1 C3 102.9(10) . . ?
C1 N1 C4 118.5(13) . . ?
C15 N4 C21 115(3) . . ?
C15 N4 C19 89(3) . . ?
C15 N4 C17 115.3(15) . . ?
C21 N4 C17 111.5(14) . . ?
C19 N4 C21 110.4(14) . . ?
C19 N4 C17 114.0(15) . . ?
N2 C9 H9A 109.5 . . ?
N2 C9 H9B 109.5 . . ?
N2 C9 H9C 109.5 . . ?
H9A C9 H9B 109.5 . . ?
H9A C9 H9C 109.5 . . ?
H9B C9 H9C 109.5 . . ?
N2 C8 H8A 109.5 . . ?
N2 C8 H8B 109.5 . . ?
N2 C8 H8C 109.5 . . ?
H8A C8 H8B 109.5 . . ?
H8A C8 H8C 109.5 . . ?
H8B C8 H8C 109.5 . . ?
N1 C5 H5A 108.3 . . ?
N1 C5 H5B 108.3 . . ?
H5A C5 H5B 107.4 . . ?
C6 C5 N1 116.0(5) . . ?
C6 C5 H5A 108.3 . . ?
C6 C5 H5B 108.3 . . ?
N2 C11 H11A 108.6 . . ?
N2 C11 H11B 108.6 . . ?
H11A C11 H11B 107.6 . . ?
C12 C11 N2 114.7(5) . . ?
C12 C11 H11A 108.6 . . ?
C12 C11 H11B 108.6 . . ?
C5 C6 H6A 109.8 . . ?
C5 C6 H6B 109.8 . . ?
H6A C6 H6B 108.2 . . ?
C7 C6 C5 109.5(6) . . ?
C7 C6 H6A 109.8 . . ?
C7 C6 H6B 109.8 . . ?
N2 C10 H10A 109.5 . . ?
N2 C10 H10B 109.5 . . ?
N2 C10 H10C 109.5 . . ?
H10A C10 H10B 109.5 . . ?
H10A C10 H10C 109.5 . . ?
H10B C10 H10C 109.5 . . ?
C11 C12 H12A 109.3 . . ?
C11 C12 H12B 109.3 . . ?
C11 C12 C13 111.7(6) . . ?
H12A C12 H12B 107.9 . . ?
C13 C12 H12A 109.3 . . ?
C13 C12 H12B 109.3 . . ?
Br7 C13 H13A 108.6 . . ?
Br7 C13 H13B 108.6 . . ?
C12 C13 Br7 114.6(5) . . ?
C12 C13 H13A 108.6 . . ?
C12 C13 H13B 108.6 . . ?
H13A C13 H13B 107.6 . . ?
Br9 C7 H7A 109.0 . . ?
Br9 C7 H7B 109.0 . . ?
C6 C7 Br9 113.0(5) . . ?
C6 C7 H7A 109.0 . . ?
C6 C7 H7B 109.0 . . ?
H7A C7 H7B 107.8 . . ?
N4 C15 H15A 109.5 . . ?
N4 C15 H15B 109.4 . . ?
N4 C15 H15C 109.5 . . ?
H15A C15 H15B 109.5 . . ?
H15A C15 H15C 109.4 . . ?
H15B C15 H15C 109.5 . . ?
N1 C2 H2A 109.5 . . ?
N1 C2 H2B 109.5 . . ?
N1 C2 H2C 109.5 . . ?
H2A C2 H2B 109.5 . . ?
H2A C2 H2C 109.5 . . ?
H2B C2 H2C 109.5 . . ?
N4 C21 H21A 107.9 . . ?
N4 C21 H21B 107.9 . . ?
N4 C21 C23 118(3) . . ?
H21A C21 H21B 107.2 . . ?
C23 C21 H21A 107.9 . . ?
C23 C21 H21B 107.9 . . ?
N4 C19 H19A 109.5 . . ?
N4 C19 H19B 109.5 . . ?
N4 C19 H19C 109.5 . . ?
H19A C19 H19B 109.5 . . ?
H19A C19 H19C 109.5 . . ?
H19B C19 H19C 109.5 . . ?
N1 C1 H1A 109.5 . . ?
N1 C1 H1B 109.5 . . ?
N1 C1 H1C 109.5 . . ?
H1A C1 H1B 109.5 . . ?
H1A C1 H1C 109.5 . . ?
H1B C1 H1C 109.5 . . ?
N4 C17 H17A 115.2 . . ?
N4 C17 H17B 112.9 . . ?
N4 C17 H17C 99.7 . . ?
H17A C17 H17B 109.5 . . ?
H17A C17 H17C 109.5 . . ?
H17B C17 H17C 109.5 . . ?
C21 C23 H23A 110.4 . . ?
C21 C23 H23B 110.4 . . ?
C21 C23 C24 107(4) . . ?
H23A C23 H23B 108.6 . . ?
C24 C23 H23A 110.4 . . ?
C24 C23 H23B 110.4 . . ?
N1 C3 H3A 109.5 . . ?
N1 C3 H3B 109.5 . . ?
N1 C3 H3C 109.5 . . ?
H3A C3 H3B 109.5 . . ?
H3A C3 H3C 109.5 . . ?
H3B C3 H3C 109.5 . . ?
Br10 C24 H24A 110.5 . . ?
Br10 C24 H24B 110.5 . . ?
C23 C24 Br10 106(3) . . ?
C23 C24 H24A 110.5 . . ?
C23 C24 H24B 110.5 . . ?
H24A C24 H24B 108.7 . . ?
N1 C4 H4A 109.5 . . ?
N1 C4 H4B 109.5 . . ?
N1 C4 H4C 109.5 . . ?
H4A C4 H4B 109.5 . . ?
H4A C4 H4C 109.5 . . ?
H4B C4 H4C 109.5 . . ?
H14A C14 H14B 109.5 . . ?
H14A C14 H14C 109.5 . . ?
H14B C14 H14C 109.5 . . ?
N3 C14 H14A 109.5 . . ?
N3 C14 H14B 109.5 . . ?
N3 C14 H14C 109.5 . . ?
Br8 C25 H25A 107.6 . . ?
Br8 C25 H25B 107.6 . . ?
H25A C25 H25B 107.1 . . ?
C22 C25 Br8 118.7(8) . . ?
C22 C25 H25A 107.6 . . ?
C22 C25 H25B 107.6 . . ?
C25 C22 H22A 110.5 . . ?
C25 C22 H22B 110.5 . . ?
H22A C22 H22B 108.7 . . ?
C20 C22 C25 106.2(8) . . ?
C20 C22 H22A 110.5 . . ?
C20 C22 H22B 110.5 . . ?
C22 C20 H20A 109.6 . . ?
C22 C20 H20B 109.6 . . ?
H20A C20 H20B 108.1 . . ?
N3 C20 C22 110.2(7) . . ?
N3 C20 H20A 109.6 . . ?
N3 C20 H20B 109.6 . . ?
C14 N3 C20 110.7(7) . . ?
C14 N3 C18 112.8(7) . . ?
C14 N3 C16 108.0(7) . . ?
C18 N3 C20 112.1(7) . . ?
C18 N3 C16 106.5(7) . . ?
C16 N3 C20 106.3(7) . . ?
N3 C18 H18A 109.5 . . ?
N3 C18 H18B 109.5 . . ?
N3 C18 H18C 109.5 . . ?
H18A C18 H18B 109.5 . . ?
H18A C18 H18C 109.5 . . ?
H18B C18 H18C 109.5 . . ?
N3 C16 H16A 109.5 . . ?
N3 C16 H16B 109.5 . . ?
N3 C16 H16C 109.5 . . ?
H16A C16 H16B 109.5 . . ?
H16A C16 H16C 109.5 . . ?
H16B C16 H16C 109.5 . . ?

loop_
_geom_bond_atom_site_label_1
_geom_bond_atom_site_label_2
_geom_bond_distance
_geom_bond_site_symmetry_2
_geom_bond_publ_flag
Mn1 Cl2 2.4217(12) . ?
Mn1 Cl2 2.4217(12) 2_656 ?
Mn1 Cl1 2.3989(12) 2_656 ?
Mn1 Cl1 2.3989(12) . ?
Mn1 Br2 2.4217(12) . ?
Mn1 Br1 2.3989(12) . ?
Br7 C13 1.899(7) . ?
Mn2 Cl4 2.4674(13) . ?
Mn2 Cl3 2.4242(12) . ?
Mn2 Cl5 2.4305(13) . ?
Mn2 Cl6 2.4259(14) . ?
Mn2 Br5 2.4305(13) . ?
Mn2 Br3 2.4242(12) . ?
Mn2 Br4 2.4674(13) . ?
Mn2 Br6 2.4259(14) . ?
Br9 C7 1.902(7) . ?
Br10 C24 1.818(8) . ?
N2 C9 1.491(7) . ?
N2 C8 1.486(7) . ?
N2 C11 1.533(8) . ?
N2 C10 1.504(8) . ?
N1 C5 1.508(8) . ?
N1 C2 1.504(9) . ?
N1 C1 1.483(6) . ?
N1 C3 1.530(12) . ?
N1 C4 1.532(15) . ?
N4 C15 1.500(8) . ?
N4 C21 1.505(8) . ?
N4 C19 1.504(8) . ?
N4 C17 1.506(8) . ?
C9 H9A 0.9600 . ?
C9 H9B 0.9600 . ?
C9 H9C 0.9600 . ?
C8 H8A 0.9600 . ?
C8 H8B 0.9600 . ?
C8 H8C 0.9600 . ?
C5 H5A 0.9700 . ?
C5 H5B 0.9700 . ?
C5 C6 1.495(9) . ?
C11 H11A 0.9700 . ?
C11 H11B 0.9700 . ?
C11 C12 1.483(9) . ?
C6 H6A 0.9700 . ?
C6 H6B 0.9700 . ?
C6 C7 1.487(9) . ?
C10 H10A 0.9600 . ?
C10 H10B 0.9600 . ?
C10 H10C 0.9600 . ?
C12 H12A 0.9700 . ?
C12 H12B 0.9700 . ?
C12 C13 1.522(9) . ?
C13 H13A 0.9700 . ?
C13 H13B 0.9700 . ?
C7 H7A 0.9700 . ?
C7 H7B 0.9700 . ?
C15 H15A 0.9600 . ?
C15 H15B 0.9598 . ?
C15 H15C 0.9599 . ?
C2 H2A 0.9600 . ?
C2 H2B 0.9600 . ?
C2 H2C 0.9600 . ?
C21 H21A 0.9700 . ?
C21 H21B 0.9700 . ?
C21 C23 1.545(8) . ?
C19 H19A 0.9600 . ?
C19 H19B 0.9600 . ?
C19 H19C 0.9600 . ?
C1 H1A 0.9600 . ?
C1 H1B 0.9600 . ?
C1 H1C 0.9600 . ?
C17 H17A 0.9599 . ?
C17 H17B 0.9598 . ?
C17 H17C 0.9599 . ?
C23 H23A 0.9700 . ?
C23 H23B 0.9700 . ?
C23 C24 1.546(8) . ?
C3 H3A 0.9600 . ?
C3 H3B 0.9600 . ?
C3 H3C 0.9600 . ?
C24 H24A 0.9700 . ?
C24 H24B 0.9700 . ?
C4 H4A 0.9600 . ?
C4 H4B 0.9600 . ?
C4 H4C 0.9600 . ?
C14 H14A 0.9600 . ?
C14 H14B 0.9600 . ?
C14 H14C 0.9600 . ?
C14 N3 1.496(8) . ?
Br8 C25 1.751(9) . ?
C25 H25A 0.9700 . ?
C25 H25B 0.9700 . ?
C25 C22 1.579(11) . ?
C22 H22A 0.9700 . ?
C22 H22B 0.9700 . ?
C22 C20 1.539(9) . ?
C20 H20A 0.9700 . ?
C20 H20B 0.9700 . ?
C20 N3 1.535(9) . ?
N3 C18 1.504(8) . ?
N3 C16 1.520(9) . ?
C18 H18A 0.9600 . ?
C18 H18B 0.9600 . ?
C18 H18C 0.9600 . ?
C16 H16A 0.9600 . ?
C16 H16B 0.9600 . ?
C16 H16C 0.9600 . ?

loop_
_geom_torsion_atom_site_label_1
_geom_torsion_atom_site_label_2
_geom_torsion_atom_site_label_3
_geom_torsion_atom_site_label_4
_geom_torsion
_geom_torsion_site_symmetry_1
_geom_torsion_site_symmetry_2
_geom_torsion_site_symmetry_3
_geom_torsion_site_symmetry_4
_geom_torsion_publ_flag
N2 C11 C12 C13 169.6(5) . . . . ?
N1 C5 C6 C7 -168.8(6) . . . . ?
N4 C21 C23 C24 165(3) . . . . ?
C9 N2 C11 C12 55.6(7) . . . . ?
C8 N2 C11 C12 -69.4(7) . . . . ?
C5 C6 C7 Br9 -170.1(5) . . . . ?
C11 C12 C13 Br7 64.2(8) . . . . ?
C10 N2 C11 C12 172.0(6) . . . . ?
C15 N4 C21 C23 -67(4) . . . . ?
C2 N1 C5 C6 -63.8(8) . . . . ?
C21 C23 C24 Br10 110(5) . . . . ?
C19 N4 C21 C23 -165(4) . . . . ?
C1 N1 C5 C6 179.5(6) . . . . ?
C17 N4 C21 C23 67(5) . . . . ?
C3 N1 C5 C6 70.0(13) . . . . ?
C4 N1 C5 C6 41(2) . . . . ?
Br8 C25 C22 C20 -60.1(12) . . . . ?
C25 C22 C20 N3 -173.7(8) . . . . ?
C22 C20 N3 C14 72.6(10) . . . . ?
C22 C20 N3 C18 -54.3(9) . . . . ?
C22 C20 N3 C16 -170.3(7) . . . . ?
